data_2004993
loop_
_publ_author_name
'Feeder, N.'
'Jones, W.'
'Chorlton, A. P.'
'Docherty, R.'

_publ_section_title
;
 3-Nitroacetophenone
;
_journal_issue 6
_journal_name_full 'Acta Crystallographica Section C'
_journal_page_first 1454
_journal_page_last 1456
_journal_paper_doi 10.1107/S0108270195015939
_journal_volume 52
_journal_year 1996
_chemical_formula_moiety 'C8 H7 N O3'
_chemical_formula_sum 'C8 H7 N O3'
_chemical_formula_weight 165.15
_chemical_name_common 3-nitroacetophenone
_chemical_name_systematic
;
 1-(3-nitrophenyl)-ethanone
;
_space_group_IT_number 14
_symmetry_cell_setting monoclinic
_symmetry_space_group_name_Hall '-P 2yn'
_symmetry_space_group_name_H-M 'P 1 21/n 1'
_audit_creation_method SHELXL
_cell_angle_alpha 90.00
_cell_angle_beta 99.59(3)
_cell_angle_gamma 90.00
_cell_formula_units_Z 4
_cell_length_a 7.3920(10)
_cell_length_b 9.888(2)
_cell_length_c 10.814(2)
_cell_measurement_reflns_used 25
_cell_measurement_temperature 295(2)
_cell_measurement_theta_max 15
_cell_measurement_theta_min 10
_cell_volume 779.4(2)
_computing_cell_refinement 'CAD-4 Software, SETANG (Enraf-Nonius, 1989)'
_computing_data_collection 'CAD-4 Software (Enraf-Nonius, 1989)'
_computing_data_reduction 'TEXSAN (Molecular Structure Corporation, 1995)'
_computing_molecular_graphics TEXSAN
_computing_publication_material SHELXL93
_computing_structure_refinement 'SHELXL93 (Sheldrick, 1993)'
_computing_structure_solution 'SHELXS86 (Sheldrick, 1985)'
_diffrn_ambient_temperature 295(2)
_diffrn_measurement_device 'Enraf Nonius CAD4'
_diffrn_measurement_method \w/2\q
_diffrn_radiation_monochromator graphite
_diffrn_radiation_source 'fine-focus sealed tube'
_diffrn_radiation_type MoK\a
_diffrn_radiation_wavelength 0.71073
_diffrn_reflns_av_R_equivalents 0.0691
_diffrn_reflns_av_sigmaI/netI 0.1048
_diffrn_reflns_limit_h_max 8
_diffrn_reflns_limit_h_min -8
_diffrn_reflns_limit_k_max 11
_diffrn_reflns_limit_k_min 0
_diffrn_reflns_limit_l_max 12
_diffrn_reflns_limit_l_min 0
_diffrn_reflns_number 1444
_diffrn_reflns_theta_max 24.97
_diffrn_reflns_theta_min 2.81
_diffrn_standards_decay_% 1
_diffrn_standards_interval_count 200
_diffrn_standards_number 2
_exptl_absorpt_coefficient_mu 0.110
_exptl_absorpt_correction_type none
_exptl_crystal_colour colourless
_exptl_crystal_density_diffrn 1.407
_exptl_crystal_description plate
_exptl_crystal_F_000 344
_exptl_crystal_size_max 0.30
_exptl_crystal_size_mid 0.20
_exptl_crystal_size_min 0.20
_refine_diff_density_max 0.212
_refine_diff_density_min -0.197
_refine_ls_extinction_method none
_refine_ls_goodness_of_fit_all 1.003
_refine_ls_goodness_of_fit_obs 1.207
_refine_ls_hydrogen_treatment refU
_refine_ls_matrix_type full
_refine_ls_number_parameters 111
_refine_ls_number_reflns 1342
_refine_ls_number_restraints 0
_refine_ls_restrained_S_all 1.111
_refine_ls_restrained_S_obs 1.207
_refine_ls_R_factor_all 0.2084
_refine_ls_R_factor_obs 0.0613
_refine_ls_shift/esd_max -0.011
_refine_ls_shift/esd_mean 0.003
_refine_ls_structure_factor_coef Fsqd
_refine_ls_weighting_details 'w = 1/[\s^2^(Fo^2^)+(0.1054P)^2^] where P=(Fo^2^+2Fc^2^)/3'
_refine_ls_weighting_scheme calc
_refine_ls_wR_factor_all 0.2315
_refine_ls_wR_factor_obs 0.1592
_reflns_number_observed 606
_reflns_number_total 1370
_reflns_observed_criterion >2sigma(I)
_cod_data_source_file ha1154.cif
_cod_data_source_block I
_cod_depositor_comments
;
The following automatic conversions were performed:

'_geom_bond_publ_flag' value 'Yes' changed to 'yes' according to
/home/saulius/struct/CIF-dictionaries/cif_core.dic dictionary named
'cif_core.dic' version 2.4.1 from 2010-06-29 (6
times).

'_geom_bond_publ_flag' value 'No' changed to 'no' according
to /home/saulius/struct/CIF-dictionaries/cif_core.dic dictionary
named 'cif_core.dic' version 2.4.1 from 2010-06-29 (13
times).

'_geom_contact_publ_flag' value 'Yes' changed to 'yes'
according to /home/saulius/struct/CIF-dictionaries/cif_core.dic
dictionary named 'cif_core.dic' version 2.4.1 from 2010-06-29 (8
times).

'_geom_angle_publ_flag' value 'Yes' changed to 'yes'
according to /home/saulius/struct/CIF-dictionaries/cif_core.dic
dictionary named 'cif_core.dic' version 2.4.1 from 2010-06-29 (10
times).

'_geom_angle_publ_flag' value 'No' changed to 'no' according
to /home/saulius/struct/CIF-dictionaries/cif_core.dic dictionary
named 'cif_core.dic' version 2.4.1 from 2010-06-29 (19
times).

'_geom_torsion_publ_flag' value 'No' changed to 'no'
according to /home/saulius/struct/CIF-dictionaries/cif_core.dic
dictionary named 'cif_core.dic' version 2.4.1 from 2010-06-29 (14
times).

'_geom_torsion_publ_flag' value 'Yes' changed to 'yes'
according to /home/saulius/struct/CIF-dictionaries/cif_core.dic
dictionary named 'cif_core.dic' version 2.4.1 from 2010-06-29 (4
times).

Automatic conversion script
Id: cif_fix_values 1715 2011-07-08 13:25:40Z adriana 

The following automatic conversions were performed:

'_refine_ls_weighting_scheme' value 'calc w =
1/[\s^2^(Fo^2^)+(0.1054P)^2^] where P=(Fo^2^+2Fc^2^)/3' was changed
to 'calc'. New tag '_refine_ls_weighting_details' was created. The
value of the new tag was set to 'w = 1/[\s^2^(Fo^2^)+(0.1054P)^2^]
where P=(Fo^2^+2Fc^2^)/3'.

Automatic conversion script
Id: cif_fix_values 3143 2015-03-26 13:38:13Z robertas 
;
_cod_original_sg_symbol_H-M 'P 21/n'
_cod_database_code 2004993

loop_
_symmetry_equiv_pos_as_xyz
'x, y, z'
'-x+1/2, y+1/2, -z+1/2'
'-x, -y, -z'
'x-1/2, -y-1/2, z-1/2'

loop_
_atom_site_aniso_label
_atom_site_aniso_U_11
_atom_site_aniso_U_22
_atom_site_aniso_U_33
_atom_site_aniso_U_12
_atom_site_aniso_U_13
_atom_site_aniso_U_23
N1 0.072(3) 0.054(3) 0.067(3) -0.007(2) 0.016(2) -0.012(2)
O1 0.094(3) 0.086(3) 0.067(2) -0.004(2) -0.017(2) -0.018(2)
O2 0.154(4) 0.058(3) 0.099(3) -0.005(2) 0.010(3) -0.006(2)
O7 0.090(3) 0.067(2) 0.075(2) 0.011(2) -0.032(2) 0.003(2)
C1 0.040(2) 0.055(3) 0.040(2) -0.001(2) -0.002(2) -0.005(2)
C2 0.034(2) 0.062(3) 0.041(2) -0.002(2) -0.002(2) 0.001(2)
C3 0.046(3) 0.053(3) 0.049(3) -0.002(2) 0.005(2) -0.003(2)
C4 0.041(3) 0.065(3) 0.059(3) 0.004(2) 0.008(2) 0.013(3)
C5 0.042(3) 0.070(3) 0.049(3) 0.004(2) -0.005(2) 0.011(3)
C6 0.036(3) 0.071(3) 0.045(3) -0.006(2) -0.003(2) 0.002(2)
C7 0.055(3) 0.061(3) 0.053(3) -0.001(2) 0.004(2) -0.005(2)
C8 0.093(4) 0.054(3) 0.078(4) -0.010(3) -0.001(3) -0.010(3)

loop_
_atom_site_label
_atom_site_occupancy
_atom_site_fract_x
_atom_site_fract_y
_atom_site_fract_z
_atom_site_U_iso_or_equiv
_atom_site_thermal_displace_type
_atom_site_calc_flag
_atom_site_refinement_flags
_atom_site_type_symbol
N1 1 .1177(6) .3249(4) .3214(4) .0637(11) Uani d . N
O1 1 .0257(5) .3622(4) .2233(3) .0856(12) Uani d . O
O2 1 .1544(7) .2074(4) .3447(4) .105(2) Uani d . O
O7 1 .0619(5) .8299(3) .3557(3) .0829(12) Uani d . O
C1 1 .2145(5) .6573(4) .4778(4) .0459(11) Uani d . C
C2 1 .1519(5) .5605(4) .3898(4) .0467(11) Uani d . C
H2 1 .0850(5) .5857(4) .3127(4) .067(14) Uiso calc R H
C3 1 .1882(5) .4267(5) .4159(4) .0498(12) Uani d . C
C4 1 .2889(6) .3845(5) .5299(4) .0553(13) Uani d . C
H4 1 .3128(6) .2934(5) .5461(4) .093(7) Uiso calc R H
C5 1 .3514(6) .4806(5) .6168(4) .0549(12) Uani d . C
H5 1 .4189(6) .4547(5) .6935(4) .093(7) Uiso calc R H
C6 1 .3156(5) .6165(5) .5922(4) .0516(12) Uani d . C
H6 1 .3592(5) .6809(5) .6526(4) .093(7) Uiso calc R H
C7 1 .1691(6) .8025(4) .4495(4) .0573(13) Uani d . C
C8 1 .2583(7) .9084(5) .5340(4) .077(2) Uani d . C
H8A 1 .2149(7) .9955(5) .5031(4) .093(7) Uiso calc R H
H8B 1 .3888(7) .9037(5) .5375(4) .093(7) Uiso calc R H
H8C 1 .2295(7) .8951(5) .6165(4) .093(7) Uiso calc R H

loop_
_atom_type_symbol
_atom_type_description
_atom_type_scat_dispersion_real
_atom_type_scat_dispersion_imag
_atom_type_scat_source
C C 0.0033 0.0016 'International Tables Vol C Tables 4.2.6.8 and 6.1.1.4'
H H 0.0000 0.0000 'International Tables Vol C Tables 4.2.6.8 and 6.1.1.4'
O O 0.0106 0.0060 'International Tables Vol C Tables 4.2.6.8 and 6.1.1.4'
N N 0.0061 0.0033 'International Tables Vol C Tables 4.2.6.8 and 6.1.1.4'
S S 0.1246 0.1234 'International Tables Vol C Tables 4.2.6.8 and 6.1.1.4'

loop_
_geom_angle_atom_site_label_1
_geom_angle_atom_site_label_2
_geom_angle_atom_site_label_3
_geom_angle
_geom_angle_publ_flag
O2 N1 O1 123.1(4) yes
O2 N1 C3 118.1(5) yes
O1 N1 C3 118.8(4) yes
C2 C1 C6 118.8(4) no
C2 C1 C7 119.3(4) yes
C6 C1 C7 121.9(4) yes
C3 C2 C1 119.9(4) no
C3 C2 H2 120.1(2) no
C1 C2 H2 120.1(2) no
C2 C3 C4 121.9(4) no
C2 C3 N1 118.9(4) yes
C4 C3 N1 119.2(4) yes
C5 C4 C3 118.2(4) no
C5 C4 H4 120.9(2) no
C3 C4 H4 120.9(3) no
C4 C5 C6 120.8(4) no
C4 C5 H5 119.6(2) no
C6 C5 H5 119.6(3) no
C5 C6 C1 120.5(4) no
C5 C6 H6 119.8(3) no
C1 C6 H6 119.8(3) no
O7 C7 C8 121.6(4) yes
O7 C7 C1 118.8(4) yes
C8 C7 C1 119.6(4) yes
C7 C8 H8A 109.5(3) no
C7 C8 H8B 109.5(3) no
H8A C8 H8B 109.5 no
C7 C8 H8C 109.5(3) no
H8A C8 H8C 109.5 no
H8B C8 H8C 109.5 no

loop_
_geom_bond_atom_site_label_1
_geom_bond_atom_site_label_2
_geom_bond_distance
_geom_bond_publ_flag
N1 O2 1.210(5) yes
N1 O1 1.217(5) yes
N1 C3 1.467(6) yes
O7 C7 1.209(5) yes
C1 C2 1.375(5) no
C1 C6 1.394(5) no
C1 C7 1.494(6) yes
C2 C3 1.370(6) no
C2 H2 0.93 no
C3 C4 1.393(6) no
C4 C5 1.362(6) no
C4 H4 0.93 no
C5 C6 1.387(6) no
C5 H5 0.93 no
C6 H6 0.93 no
C7 C8 1.472(6) yes
C8 H8A 0.96 no
C8 H8B 0.96 no
C8 H8C 0.96 no

loop_
_geom_contact_atom_site_label_1
_geom_contact_atom_site_label_2
_geom_contact_distance
_geom_contact_site_symmetry_2
_geom_contact_publ_flag
O1 H4 2.741(5) 4_565 yes
H4 O1 2.741(5) 4_666 yes
O2 H5 2.707(5) 4_565 yes
H5 O2 2.707(5) 4_666 yes
O7 H6 2.447(5) 4_575 yes
H6 O7 2.447(5) 4_676 yes
O2 H8A 2.696(5) 1_545 yes
H8A O2 2.696(5) 1_565 yes

loop_
_geom_torsion_atom_site_label_1
_geom_torsion_atom_site_label_2
_geom_torsion_atom_site_label_3
_geom_torsion_atom_site_label_4
_geom_torsion
_geom_torsion_publ_flag
C6 C1 C2 C3 0.4(6) no
C7 C1 C2 C3 -178.2(4) no
C1 C2 C3 C4 -0.4(7) no
C1 C2 C3 N1 179.1(4) no
O2 N1 C3 C2 178.4(5) no
O1 N1 C3 C2 -1.4(6) no
O2 N1 C3 C4 -2.1(6) no
O1 N1 C3 C4 178.1(4) no
C2 C3 C4 C5 0.2(6) no
N1 C3 C4 C5 -179.3(4) no
C3 C4 C5 C6 0.0(7) no
C4 C5 C6 C1 0.0(7) no
C2 C1 C6 C5 -0.2(6) no
C7 C1 C6 C5 178.3(4) no
C2 C1 C7 O7 7.9(7) yes
C6 C1 C7 O7 -170.6(4) yes
C2 C1 C7 C8 -170.6(4) yes
C6 C1 C7 C8 10.8(7) yes

loop_
_cod_related_entry_id
_cod_related_entry_database
_cod_related_entry_code
1 ChemSpider 21106145
